data_4001858
loop_
_publ_author_name
'Chen, Hong'
'Deng, Youqian'
'Yu, Zhengbao'
'Zhao, Huishuang'
'Yao, Qingxia'
'Zou, Xiaodong'
'B\"ackvall, Jan-E.'
'Sun, Junliang'

_publ_section_title
;
 3D Open-Framework Vanadoborate as a Highly Effective Heterogeneous
 Pre-catalyst for the Oxidation of Alkylbenzenes
;
_journal_issue 24
_journal_name_full 'Chemistry of Materials'
_journal_page_first 5031
_journal_paper_doi 10.1021/cm401400m
_journal_volume 25
_journal_year 2013
_chemical_formula_sum 'B18 H6 O60 V12'
_chemical_formula_weight 1771.91
_chemical_name_systematic
; 
 ? 
;
_space_group_IT_number 15
_symmetry_cell_setting monoclinic
_symmetry_space_group_name_Hall '-C 2yc'
_symmetry_space_group_name_H-M 'C 1 2/c 1'
_atom_sites_solution_hydrogens geom
_atom_sites_solution_primary direct
_atom_sites_solution_secondary difmap
_audit_creation_method SHELXL-97
_cell_angle_alpha 90.00
_cell_angle_beta 94.065(2)
_cell_angle_gamma 90.00
_cell_formula_units_Z 4
_cell_length_a 18.9594(4)
_cell_length_b 18.5495(3)
_cell_length_c 19.4909(4)
_cell_measurement_temperature 298(2)
_cell_volume 6837.5(2)
_computing_structure_refinement 'SHELXL-97 (Sheldrick, 1997)'
_computing_structure_solution 'SHELXS-97 (Sheldrick, 1990)'
_diffrn_ambient_temperature 298(2)
_diffrn_measured_fraction_theta_full 0.998
_diffrn_measured_fraction_theta_max 0.998
_diffrn_radiation_monochromator graphite
_diffrn_radiation_source 'fine-focus sealed tube'
_diffrn_radiation_type MoK\a
_diffrn_radiation_wavelength 0.71073
_diffrn_reflns_av_R_equivalents 0.0555
_diffrn_reflns_av_sigmaI/netI 0.0606
_diffrn_reflns_limit_h_max 22
_diffrn_reflns_limit_h_min -22
_diffrn_reflns_limit_k_max 22
_diffrn_reflns_limit_k_min -22
_diffrn_reflns_limit_l_max 23
_diffrn_reflns_limit_l_min -22
_diffrn_reflns_number 21861
_diffrn_reflns_theta_full 25.03
_diffrn_reflns_theta_max 25.03
_diffrn_reflns_theta_min 3.20
_exptl_absorpt_coefficient_mu 1.666
_exptl_absorpt_correction_T_max 0.8923
_exptl_absorpt_correction_T_min 0.8783
_exptl_absorpt_correction_type gaussian
_exptl_crystal_colour red
_exptl_crystal_density_diffrn 1.721
_exptl_crystal_density_method 'not measured'
_exptl_crystal_description block
_exptl_crystal_F_000 3408
_exptl_crystal_size_max 0.08
_exptl_crystal_size_mid 0.08
_exptl_crystal_size_min 0.07
_platon_squeeze_details
;
;
_refine_diff_density_max 0.447
_refine_diff_density_min -0.399
_refine_diff_density_rms 0.102
_refine_ls_extinction_method none
_refine_ls_goodness_of_fit_ref 1.025
_refine_ls_hydrogen_treatment mixed
_refine_ls_matrix_type full
_refine_ls_number_parameters 415
_refine_ls_number_reflns 6034
_refine_ls_number_restraints 0
_refine_ls_restrained_S_all 1.025
_refine_ls_R_factor_all 0.0557
_refine_ls_R_factor_gt 0.0401
_refine_ls_shift/su_max 0.001
_refine_ls_shift/su_mean 0.000
_refine_ls_structure_factor_coef Fsqd
_refine_ls_weighting_details 'calc w=1/[\s^2^(Fo^2^)+(0.0544P)^2^+0.0000P] where P=(Fo^2^+2Fc^2^)/3'
_refine_ls_weighting_scheme calc
_refine_ls_wR_factor_gt 0.1027
_refine_ls_wR_factor_ref 0.1083
_reflns_number_gt 4615
_reflns_number_total 6034
_reflns_threshold_expression >2sigma(I)
_cod_data_source_file cm401400m_si_003.cif
_cod_data_source_block VB2
_cod_depositor_comments
;
The following automatic conversions were performed:

'_symmetry_cell_setting' value 'Monoclinic' changed to 'monoclinic'
according to /home/saulius/struct/CIF-dictionaries/cif_core.dic
dictionary named 'cif_core.dic' version 2.4.2 from 2011-04-26.

Automatic conversion script
Id: cif_fix_values 1891 2012-01-12 08:04:46Z andrius 
;
_cod_original_sg_symbol_H-M C2/c
_cod_original_formula_sum 'B18 H6  O60 V12'
_cod_database_code 4001858

loop_
_symmetry_equiv_pos_as_xyz
'x, y, z'
'-x, y, -z+1/2'
'x+1/2, y+1/2, z'
'-x+1/2, y+1/2, -z+1/2'
'-x, -y, -z'
'x, -y, z-1/2'
'-x+1/2, -y+1/2, -z'
'x+1/2, -y+1/2, z-1/2'

loop_
_atom_site_label
_atom_site_type_symbol
_atom_site_fract_x
_atom_site_fract_y
_atom_site_fract_z
_atom_site_U_iso_or_equiv
_atom_site_adp_type
_atom_site_occupancy
_atom_site_symmetry_multiplicity
_atom_site_calc_flag
V1 V 0.18119(4) 0.91959(3) 0.41774(4) 0.01197(17) Uani 1 1 d
V2 V 0.08199(3) 0.64405(3) 0.47949(4) 0.01152(17) Uani 1 1 d
V3 V 0.33369(4) 0.67525(3) 0.34496(4) 0.01226(17) Uani 1 1 d
V4 V 0.18382(4) 0.63082(3) 0.36874(4) 0.01163(17) Uani 1 1 d
V5 V 0.24874(4) 0.81167(3) 0.32747(4) 0.01175(17) Uani 1 1 d
V6 V 0.08406(3) 0.79086(4) 0.41609(4) 0.01239(17) Uani 1 1 d
O1 O 0.11024(14) 0.69299(13) 0.39778(14) 0.0146(6) Uani 1 1 d
O2 O 0.27172(14) 0.89547(14) 0.38428(15) 0.0154(6) Uani 1 1 d
O3 O 0.06271(15) 0.74341(13) 0.50147(14) 0.0150(6) Uani 1 1 d
O4 O 0.00932(15) 0.60047(15) 0.46170(16) 0.0203(7) Uani 1 1 d
O5 O 0.41477(14) 0.66201(14) 0.41486(14) 0.0135(6) Uani 1 1 d
O6 O 0.34596(14) 0.77889(13) 0.34813(15) 0.0143(6) Uani 1 1 d
O7 O 0.15913(14) 0.58359(14) 0.45387(14) 0.0156(6) Uani 1 1 d
O8 O 0.36003(15) 0.96455(14) 0.33062(15) 0.0158(6) Uani 1 1 d
O9 O 0.22800(13) 0.96336(13) 0.50313(14) 0.0123(6) Uani 1 1 d
O10 O 0.28145(14) 0.59992(14) 0.38895(15) 0.0146(6) Uani 1 1 d
O11 O 0.11200(14) 0.87499(14) 0.47133(15) 0.0162(6) Uani 1 1 d
O12 O 0.15948(14) 0.83125(14) 0.36597(14) 0.0149(6) Uani 1 1 d
O13 O 0.23652(14) 0.70907(14) 0.33170(15) 0.0151(6) Uani 1 1 d
O14 O 0.10484(13) 0.62347(13) 0.58072(13) 0.0104(6) Uani 1 1 d
O15 O 0.46864(14) 0.77682(13) 0.38405(15) 0.0137(6) Uani 1 1 d
O16 O 0.38121(14) 0.53636(13) 0.43879(14) 0.0132(6) Uani 1 1 d
O17 O 0.31937(14) 1.04539(14) 0.54878(15) 0.0159(6) Uani 1 1 d
O18 O 0.42828(15) 0.86276(14) 0.30204(14) 0.0159(6) Uani 1 1 d
O19 O 0.49225(14) 0.57969(14) 0.48054(15) 0.0183(7) Uani 1 1 d
O20 O 0.15154(15) 0.58389(15) 0.30317(16) 0.0223(7) Uani 1 1 d
O21 O 0.14578(15) 0.98475(15) 0.37254(16) 0.0221(7) Uani 1 1 d
O22 O -0.03602(14) 0.80492(14) 0.54773(16) 0.0174(7) Uani 1 1 d
O23 O 0.23845(15) 0.83823(15) 0.24775(15) 0.0213(7) Uani 1 1 d
O24 O 0.4148(2) 0.95871(17) 0.22604(19) 0.0313(9) Uani 1 1 d
H24 H 0.404(3) 0.989(3) 0.216(3) 0.047 Uiso 1 1 d
O25 O 0.33642(14) 0.98841(13) 0.44493(14) 0.0127(6) Uani 1 1 d
O26 O 0.21627(14) 1.02994(14) 0.60973(15) 0.0165(7) Uani 1 1 d
O27 O 0.35903(16) 0.64440(15) 0.27260(16) 0.0229(7) Uani 1 1 d
O28 O 0.01008(15) 0.80905(16) 0.37220(17) 0.0256(7) Uani 1 1 d
O29 O 0.29184(18) 1.13232(18) 0.62690(19) 0.0319(9) Uani 1 1 d
H29 H 0.278(3) 1.131(3) 0.661(3) 0.048 Uiso 1 1 d
O30 O 0.61435(17) 0.60582(18) 0.4926(2) 0.0404(10) Uani 1 1 d
H30 H 0.612(3) 0.563(3) 0.508(3) 0.061 Uiso 1 1 d
B1 B 0.4180(2) 0.5997(2) 0.4646(3) 0.0141(10) Uani 1 1 d
B2 B 0.3414(2) 0.9324(2) 0.3962(2) 0.0122(10) Uani 1 1 d
B3 B 0.3998(2) 0.9283(2) 0.2869(3) 0.0151(10) Uani 1 1 d
B4 B 0.0366(2) 0.7765(2) 0.5632(2) 0.0127(10) Uani 1 1 d
B5 B 0.5457(3) 0.6274(3) 0.4755(3) 0.0182(11) Uani 1 1 d
B6 B 0.1938(3) 0.9631(2) 0.5710(3) 0.0137(10) Uani 1 1 d
B7 B 0.2746(3) 1.0676(2) 0.5948(3) 0.0165(11) Uani 1 1 d
B8 B 0.1941(2) 0.5226(2) 0.4908(2) 0.0134(10) Uani 1 1 d
B9 B 0.4098(2) 0.8223(2) 0.3640(2) 0.0139(10) Uani 1 1 d

loop_
_atom_site_aniso_label
_atom_site_aniso_U_11
_atom_site_aniso_U_22
_atom_site_aniso_U_33
_atom_site_aniso_U_23
_atom_site_aniso_U_13
_atom_site_aniso_U_12
V1 0.0131(4) 0.0106(3) 0.0124(4) 0.0021(3) 0.0020(3) 0.0012(3)
V2 0.0114(4) 0.0106(3) 0.0127(4) 0.0002(3) 0.0018(3) -0.0012(3)
V3 0.0155(4) 0.0103(3) 0.0113(4) -0.0006(3) 0.0036(3) -0.0005(3)
V4 0.0139(4) 0.0094(3) 0.0118(4) -0.0014(3) 0.0024(3) -0.0009(3)
V5 0.0140(4) 0.0109(3) 0.0105(4) 0.0007(3) 0.0018(3) -0.0002(3)
V6 0.0117(4) 0.0112(3) 0.0144(4) 0.0014(3) 0.0014(3) 0.0014(3)
O1 0.0176(15) 0.0121(14) 0.0149(16) 0.0043(12) 0.0062(13) 0.0029(12)
O2 0.0129(15) 0.0134(14) 0.0202(17) -0.0040(12) 0.0031(13) 0.0004(11)
O3 0.0223(16) 0.0085(13) 0.0153(16) 0.0036(12) 0.0079(13) 0.0008(12)
O4 0.0174(16) 0.0211(16) 0.0224(18) -0.0003(13) 0.0001(13) -0.0046(13)
O5 0.0133(15) 0.0113(14) 0.0160(16) 0.0029(12) 0.0033(12) 0.0020(11)
O6 0.0136(15) 0.0069(13) 0.0225(17) 0.0000(12) 0.0024(13) 0.0001(11)
O7 0.0169(15) 0.0156(14) 0.0149(17) 0.0019(12) 0.0057(13) 0.0036(12)
O8 0.0223(16) 0.0129(14) 0.0130(16) 0.0028(12) 0.0069(13) 0.0034(12)
O9 0.0119(14) 0.0108(13) 0.0145(16) 0.0011(11) 0.0025(12) 0.0015(11)
O10 0.0133(15) 0.0143(14) 0.0165(17) 0.0044(12) 0.0021(12) 0.0015(12)
O11 0.0197(16) 0.0131(14) 0.0163(16) -0.0013(12) 0.0056(13) -0.0026(12)
O12 0.0132(15) 0.0153(14) 0.0163(17) -0.0060(12) 0.0014(12) -0.0025(12)
O13 0.0139(15) 0.0105(14) 0.0211(17) 0.0008(12) 0.0025(13) -0.0019(11)
O14 0.0111(14) 0.0106(14) 0.0095(15) 0.0007(11) 0.0021(12) 0.0014(11)
O15 0.0116(14) 0.0113(14) 0.0185(17) 0.0022(12) 0.0037(12) 0.0040(11)
O16 0.0126(14) 0.0094(14) 0.0178(16) -0.0003(12) 0.0037(12) 0.0007(11)
O17 0.0163(15) 0.0129(14) 0.0188(17) -0.0045(12) 0.0043(13) -0.0040(12)
O18 0.0224(16) 0.0162(15) 0.0099(16) 0.0039(12) 0.0082(13) 0.0009(12)
O19 0.0144(15) 0.0143(14) 0.0261(19) 0.0047(13) 0.0013(13) 0.0006(12)
O20 0.0271(17) 0.0184(16) 0.0216(18) -0.0042(13) 0.0032(14) -0.0059(13)
O21 0.0235(17) 0.0200(16) 0.0232(18) 0.0079(14) 0.0044(14) 0.0067(13)
O22 0.0114(15) 0.0118(14) 0.0289(19) 0.0022(13) 0.0009(13) 0.0025(11)
O23 0.0254(17) 0.0218(16) 0.0167(17) 0.0054(13) 0.0018(14) -0.0028(13)
O24 0.044(2) 0.0259(19) 0.027(2) 0.0112(16) 0.0176(17) 0.0203(17)
O25 0.0162(15) 0.0097(13) 0.0127(15) 0.0020(12) 0.0040(12) -0.0011(11)
O26 0.0183(16) 0.0137(14) 0.0182(17) -0.0033(12) 0.0059(13) -0.0006(12)
O27 0.0310(18) 0.0205(16) 0.0180(17) -0.0019(13) 0.0083(14) 0.0008(14)
O28 0.0191(17) 0.0262(17) 0.031(2) 0.0040(14) -0.0032(14) 0.0020(13)
O29 0.038(2) 0.0241(17) 0.036(2) -0.0167(17) 0.0200(18) -0.0124(15)
O30 0.0201(18) 0.0227(18) 0.077(3) 0.0184(19) -0.0075(18) 0.0022(15)
B1 0.013(2) 0.014(2) 0.015(3) 0.003(2) 0.002(2) -0.0015(19)
B2 0.015(2) 0.009(2) 0.013(3) 0.0009(19) 0.003(2) -0.0017(18)
B3 0.014(2) 0.015(2) 0.017(3) 0.004(2) 0.000(2) -0.0008(19)
B4 0.016(2) 0.009(2) 0.013(3) -0.0003(19) 0.003(2) -0.0003(18)
B5 0.014(3) 0.017(3) 0.023(3) 0.000(2) -0.001(2) 0.005(2)
B6 0.018(3) 0.010(2) 0.013(3) 0.0009(19) 0.007(2) 0.0007(19)
B7 0.017(3) 0.014(2) 0.019(3) -0.002(2) 0.002(2) 0.000(2)
B8 0.017(3) 0.010(2) 0.014(3) 0.0013(19) 0.003(2) 0.0030(19)
B9 0.015(2) 0.013(2) 0.013(3) -0.0009(19) 0.001(2) 0.0018(19)

loop_
_atom_type_symbol
_atom_type_description
_atom_type_scat_dispersion_real
_atom_type_scat_dispersion_imag
_atom_type_scat_source
B B 0.0013 0.0007 'International Tables Vol C Tables 4.2.6.8 and 6.1.1.4'
O O 0.0106 0.0060 'International Tables Vol C Tables 4.2.6.8 and 6.1.1.4'
V V 0.3005 0.5294 'International Tables Vol C Tables 4.2.6.8 and 6.1.1.4'
H H 0.0000 0.0000 'International Tables Vol C Tables 4.2.6.8 and 6.1.1.4'

loop_
_geom_angle_atom_site_label_1
_geom_angle_atom_site_label_2
_geom_angle_atom_site_label_3
_geom_angle
_geom_angle_site_symmetry_1
_geom_angle_site_symmetry_3
O21 V1 O11 110.23(14) . .
O21 V1 O2 109.54(14) . .
O11 V1 O2 137.84(12) . .
O21 V1 O12 106.39(14) . .
O11 V1 O12 78.02(11) . .
O2 V1 O12 77.94(11) . .
O21 V1 O9 107.03(13) . .
O11 V1 O9 90.13(12) . .
O2 V1 O9 91.28(12) . .
O12 V1 O9 146.58(12) . .
O21 V1 V5 110.90(11) . .
O11 V1 V5 111.50(8) . .
O2 V1 V5 39.07(8) . .
O12 V1 V5 39.00(8) . .
O9 V1 V5 125.01(8) . .
O21 V1 V6 110.94(11) . .
O11 V1 V6 39.14(8) . .
O2 V1 V6 111.70(8) . .
O12 V1 V6 39.06(8) . .
O9 V1 V6 124.38(8) . .
V5 V1 V6 75.63(2) . .
O4 V2 O3 110.69(13) . .
O4 V2 O7 107.65(13) . .
O3 V2 O7 140.14(12) . .
O4 V2 O1 109.81(14) . .
O3 V2 O1 78.67(11) . .
O7 V2 O1 78.57(11) . .
O4 V2 O14 103.61(13) . .
O3 V2 O14 89.69(11) . .
O7 V2 O14 91.65(11) . .
O1 V2 O14 146.59(12) . .
O4 V2 V6 113.78(11) . .
O3 V2 V6 39.81(8) . .
O7 V2 V6 112.86(8) . .
O1 V2 V6 39.02(8) . .
O14 V2 V6 124.44(8) . .
O4 V2 V4 112.75(11) . .
O3 V2 V4 112.22(8) . .
O7 V2 V4 39.86(8) . .
O1 V2 V4 38.79(8) . .
O14 V2 V4 125.45(8) . .
V6 V2 V4 75.51(2) . .
O27 V3 O6 109.56(14) . .
O27 V3 O13 109.48(14) . .
O6 V3 O13 78.15(11) . .
O27 V3 O10 108.68(13) . .
O6 V3 O10 139.66(12) . .
O13 V3 O10 77.49(11) . .
O27 V3 O5 106.75(14) . .
O6 V3 O5 90.89(11) . .
O13 V3 O5 143.76(12) . .
O10 V3 O5 90.13(11) . .
O27 V3 V5 112.75(11) . .
O6 V3 V5 39.67(8) . .
O13 V3 V5 38.64(8) . .
O10 V3 V5 111.66(8) . .
O5 V3 V5 124.17(8) . .
O27 V3 V4 112.05(11) . .
O6 V3 V4 112.17(8) . .
O13 V3 V4 38.52(8) . .
O10 V3 V4 39.13(8) . .
O5 V3 V4 123.25(8) . .
V5 V3 V4 75.24(2) . .
O20 V4 O1 108.11(14) . .
O20 V4 O13 106.50(14) . .
O1 V4 O13 93.70(11) . .
O20 V4 O10 107.43(14) . .
O1 V4 O10 144.42(12) . .
O13 V4 O10 77.74(11) . .
O20 V4 O7 109.01(14) . .
O1 V4 O7 78.32(11) . .
O13 V4 O7 144.35(12) . .
O10 V4 O7 88.73(11) . .
O20 V4 V2 112.47(11) . .
O1 V4 V2 39.16(8) . .
O13 V4 V2 125.64(9) . .
O10 V4 V2 121.83(9) . .
O7 V4 V2 39.23(8) . .
O20 V4 V3 109.27(11) . .
O1 V4 V3 126.14(8) . .
O13 V4 V3 38.88(8) . .
O10 V4 V3 39.03(8) . .
O7 V4 V3 122.28(9) . .
V2 V4 V3 138.21(3) . .
O23 V5 O13 109.53(14) . .
O23 V5 O12 105.34(14) . .
O13 V5 O12 93.32(12) . .
O23 V5 O2 108.00(13) . .
O13 V5 O2 142.44(13) . .
O12 V5 O2 78.19(11) . .
O23 V5 O6 109.75(14) . .
O13 V5 O6 78.33(11) . .
O12 V5 O6 144.74(13) . .
O2 V5 O6 87.78(11) . .
O23 V5 V3 112.95(11) . .
O13 V5 V3 39.27(8) . .
O12 V5 V3 126.21(9) . .
O2 V5 V3 120.86(9) . .
O6 V5 V3 39.22(7) . .
O23 V5 V1 109.23(11) . .
O13 V5 V1 125.20(9) . .
O12 V5 V1 39.46(8) . .
O2 V5 V1 38.85(8) . .
O6 V5 V1 121.35(9) . .
V3 V5 V1 137.75(3) . .
O28 V6 O1 108.83(14) . .
O28 V6 O12 107.11(14) . .
O1 V6 O12 93.56(11) . .
O28 V6 O11 108.38(14) . .
O1 V6 O11 142.72(13) . .
O12 V6 O11 77.73(11) . .
O28 V6 O3 108.62(14) . .
O1 V6 O3 78.70(11) . .
O12 V6 O3 144.05(12) . .
O11 V6 O3 87.40(12) . .
O28 V6 V2 111.73(11) . .
O1 V6 V2 39.48(8) . .
O12 V6 V2 126.27(8) . .
O11 V6 V2 120.79(9) . .
O3 V6 V2 39.39(8) . .
O28 V6 V1 110.17(11) . .
O1 V6 V1 125.77(8) . .
O12 V6 V1 39.40(8) . .
O11 V6 V1 38.51(8) . .
O3 V6 V1 120.80(9) . .
V2 V6 V1 137.95(3) . .
V6 O1 V4 145.30(15) . .
V6 O1 V2 101.50(12) . .
V4 O1 V2 102.06(12) . .
B2 O2 V1 129.7(2) . .
B2 O2 V5 128.1(2) . .
V1 O2 V5 102.08(13) . .
B4 O3 V2 131.3(2) . .
B4 O3 V6 127.8(2) . .
V2 O3 V6 100.80(13) . .
B4 O5 B1 113.7(3) 7_566 .
B4 O5 V3 121.7(2) 7_566 .
B1 O5 V3 121.9(2) . .
B9 O6 V3 130.3(2) . .
B9 O6 V5 128.6(2) . .
V3 O6 V5 101.11(12) . .
B8 O7 V2 129.9(2) . .
B8 O7 V4 129.1(2) . .
V2 O7 V4 100.91(12) . .
B3 O8 B2 121.5(3) . .
B8 O9 B6 114.4(3) 7_566 .
B8 O9 V1 120.9(2) 7_566 .
B6 O9 V1 122.2(2) . .
B6 O10 V3 130.9(2) 7_566 .
B6 O10 V4 127.3(2) 7_566 .
V3 O10 V4 101.84(12) . .
B1 O11 V1 129.6(2) 7_566 .
B1 O11 V6 127.8(2) 7_566 .
V1 O11 V6 102.35(13) . .
V5 O12 V6 145.09(15) . .
V5 O12 V1 101.53(12) . .
V6 O12 V1 101.53(12) . .
V5 O13 V4 145.95(15) . .
V5 O13 V3 102.08(12) . .
V4 O13 V3 102.60(12) . .
B2 O14 B9 113.6(3) 7_566 7_566
B2 O14 V2 121.0(2) 7_566 .
B9 O14 V2 122.0(2) 7_566 .
B9 O15 B4 120.6(3) . 7_566
B6 O16 B1 119.8(3) 7_566 .
B7 O17 B8 120.8(3) . 7_566
B3 O18 B9 121.2(3) . .
B5 O19 B1 122.1(3) . .
B5 O22 B4 120.2(3) 7_566 .
B2 O25 B8 122.2(3) . 7_566
B7 O26 B6 121.7(3) . .
O16 B1 O19 107.5(3) . .
O16 B1 O11 110.4(3) . 7_566
O19 B1 O11 108.7(4) . 7_566
O16 B1 O5 113.9(4) . .
O19 B1 O5 108.9(3) . .
O11 B1 O5 107.3(3) 7_566 .
O25 B2 O8 108.4(3) . .
O25 B2 O2 110.0(3) . .
O8 B2 O2 108.3(3) . .
O25 B2 O14 112.5(3) . 7_566
O8 B2 O14 109.8(3) . 7_566
O2 B2 O14 107.8(3) . 7_566
O18 B3 O8 122.6(4) . .
O18 B3 O24 117.3(4) . .
O8 B3 O24 120.1(4) . .
O15 B4 O3 110.1(3) 7_566 .
O15 B4 O22 106.2(3) 7_566 .
O3 B4 O22 110.0(3) . .
O15 B4 O5 113.0(4) 7_566 7_566
O3 B4 O5 108.3(3) . 7_566
O22 B4 O5 109.2(3) . 7_566
O22 B5 O19 123.4(4) 7_566 .
O22 B5 O30 117.2(4) 7_566 .
O19 B5 O30 119.4(4) . .
O16 B6 O10 110.9(3) 7_566 7_566
O16 B6 O26 108.0(3) 7_566 .
O10 B6 O26 108.9(4) 7_566 .
O16 B6 O9 111.7(4) 7_566 .
O10 B6 O9 109.1(3) 7_566 .
O26 B6 O9 108.3(3) . .
O17 B7 O26 123.3(4) . .
O17 B7 O29 115.4(4) . .
O26 B7 O29 121.3(4) . .
O25 B8 O7 109.9(3) 7_566 .
O25 B8 O17 105.5(3) 7_566 7_566
O7 B8 O17 110.0(3) . 7_566
O25 B8 O9 114.5(4) 7_566 7_566
O7 B8 O9 108.2(3) . 7_566
O17 B8 O9 108.7(3) 7_566 7_566
O15 B9 O6 110.4(3) . .
O15 B9 O18 107.2(3) . .
O6 B9 O18 110.1(3) . .
O15 B9 O14 112.1(3) . 7_566
O6 B9 O14 109.0(3) . 7_566
O18 B9 O14 108.0(3) . 7_566

loop_
_geom_bond_atom_site_label_1
_geom_bond_atom_site_label_2
_geom_bond_distance
_geom_bond_site_symmetry_2
V1 O21 1.614(3) .
V1 O11 1.921(3) .
V1 O2 1.931(3) .
V1 O12 1.953(3) .
V1 O9 2.002(3) .
V1 V5 3.0105(10) .
V1 V6 3.0143(9) .
V2 O4 1.614(3) .
V2 O3 1.933(3) .
V2 O7 1.936(3) .
V2 O1 1.941(3) .
V2 O14 2.026(3) .
V2 V6 2.9919(9) .
V2 V4 3.0064(10) .
V3 O27 1.626(3) .
V3 O6 1.937(3) .
V3 O13 1.946(3) .
V3 O10 1.947(3) .
V3 O5 1.996(3) .
V3 V5 3.0059(9) .
V3 V4 3.0256(9) .
V4 O20 1.629(3) .
V4 O1 1.926(3) .
V4 O13 1.931(3) .
V4 O10 1.951(3) .
V4 O7 1.962(3) .
V5 O23 1.629(3) .
V5 O13 1.920(3) .
V5 O12 1.934(3) .
V5 O2 1.940(3) .
V5 O6 1.956(3) .
V6 O28 1.626(3) .
V6 O1 1.922(3) .
V6 O12 1.939(3) .
V6 O11 1.948(3) .
V6 O3 1.950(3) .
O2 B2 1.491(5) .
O3 B4 1.468(5) .
O5 B4 1.508(5) 7_566
O5 B1 1.507(5) .
O6 B9 1.468(5) .
O7 B8 1.474(5) .
O8 B3 1.357(5) .
O8 B2 1.477(5) .
O9 B8 1.496(5) 7_566
O9 B6 1.514(5) .
O10 B6 1.465(5) 7_566
O11 B1 1.484(6) 7_566
O14 B2 1.500(5) 7_566
O14 B9 1.514(5) 7_566
O15 B9 1.431(5) .
O15 B4 1.435(5) 7_566
O16 B6 1.422(5) 7_566
O16 B1 1.439(5) .
O17 B7 1.343(5) .
O17 B8 1.491(5) 7_566
O18 B3 1.354(5) .
O18 B9 1.485(5) .
O19 B5 1.354(6) .
O19 B1 1.468(5) .
O22 B5 1.343(5) 7_566
O22 B4 1.486(5) .
O24 B3 1.361(6) .
O25 B2 1.415(5) .
O25 B8 1.431(5) 7_566
O26 B7 1.357(5) .
O26 B6 1.497(5) .
O29 B7 1.382(6) .
O30 B5 1.380(6) .
B1 O11 1.484(6) 7_566
B2 O14 1.500(5) 7_566
B4 O15 1.435(5) 7_566
B4 O5 1.508(5) 7_566
B5 O22 1.343(5) 7_566
B6 O16 1.422(5) 7_566
B6 O10 1.465(5) 7_566
B8 O25 1.431(5) 7_566
B8 O17 1.491(5) 7_566
B8 O9 1.496(5) 7_566
B9 O14 1.514(5) 7_566

loop_
_platon_squeeze_void_nr
_platon_squeeze_void_average_x
_platon_squeeze_void_average_y
_platon_squeeze_void_average_z
_platon_squeeze_void_volume
_platon_squeeze_void_count_electrons
_platon_squeeze_void_content
1 0.032 -0.035 0.205 2257 318 ' '
2 0.469 0.058 0.598 15 8 ' '
3 0.531 0.058 0.902 15 8 ' '
4 0.250 0.250 0.000 12 6 ' '
5 0.750 0.250 0.500 12 6 ' '
6 0.031 0.442 0.402 15 9 ' '
7 0.969 0.442 0.098 15 8 ' '
8 0.031 0.558 0.902 15 8 ' '
9 0.969 0.558 0.598 15 8 ' '
10 0.250 0.750 0.500 12 6 ' '
11 0.750 0.750 0.000 12 6 ' '
12 0.469 0.942 0.098 15 8 ' '
13 0.531 0.942 0.402 15 9 ' '
